data_7014165
loop_
_publ_author_name
'Mokuolu, Q. Folashade'
'Duckmanton, Paul A.'
'Hitchcock, Peter B.'
'Wilson, Claire'
'Blake, Alexander J.'
'Shukla, Lena'
'Love, Jason B.'

_publ_section_title
;
 Early-late, mixed-metal compounds supported by amidophosphine ligands.
;
_journal_issue 13
_journal_name_full 'Dalton transactions (Cambridge, England : 2003)'
_journal_page_first 1960
_journal_page_last 1970
_journal_paper_doi 10.1039/b402409e
_journal_year 2004
_chemical_compound_source 'synthesis as described'
_chemical_formula_moiety '(C108 H132 Li4 N4 P4).(3(C5 H12)'
_chemical_formula_sum 'C123 H168 Li4 N4 P4'
_chemical_formula_weight 1854.25
_chemical_name_common ((Li(Ph2PC6H3NCHtBu2))4).3(pentane)
_chemical_name_systematic
;
?
;
_space_group_IT_number 15
_symmetry_cell_setting monoclinic
_symmetry_Int_Tables_number 15
_symmetry_space_group_name_Hall '-C 2yc'
_symmetry_space_group_name_H-M 'C 1 2/c 1'
_atom_sites_solution_hydrogens geom
_atom_sites_solution_primary direct
_atom_sites_solution_secondary difmap
_audit_conform_dict_location ftp://ftp.iucr.org/cifdics/cif_core.dic
_audit_conform_dict_name cif_core.dic
_audit_conform_dict_version 2.1
_audit_creation_date 2001-09-14T16:45:08-00:00
_audit_creation_method 'WinGX routine CIF_UPDATE'
_cell_angle_alpha 90
_cell_angle_beta 90.091(2)
_cell_angle_gamma 90
_cell_formula_units_Z 4
_cell_length_a 28.5865(16)
_cell_length_b 12.2440(4)
_cell_length_c 32.9959(19)
_cell_measurement_reflns_used 33953
_cell_measurement_temperature 173(2)
_cell_measurement_theta_max 21.967
_cell_measurement_theta_min 3.705
_cell_measurement_wavelength 0.71073
_cell_volume 11549.0(10)
_computing_cell_refinement 'HKL Scalepack (Otwinowski & Minor 1997)'
_computing_data_reduction 'HKL Denzo and Scalepack (Otwinowski & Minor 1997)'
_computing_molecular_graphics 'Ortep-3 for Windows (Farrugia, 1997)'
_computing_publication_material 'WinGX publication routines (Farrugia, 1999)'
_computing_structure_refinement 'SHELXL-97 (Sheldrick, 1997)'
_computing_structure_solution 'SHELXS-97 (Sheldrick, 1997)'
_diffrn_ambient_temperature 173(2)
_diffrn_measured_fraction_theta_full 0.991
_diffrn_measured_fraction_theta_max 0.991
_diffrn_measurement_device KappaCCD
_diffrn_measurement_method CCD
_diffrn_radiation_monochromator graphite
_diffrn_radiation_probe x-ray
_diffrn_radiation_type MoK\a
_diffrn_radiation_wavelength 0.71073
_diffrn_reflns_av_R_equivalents 0.11
_diffrn_reflns_av_unetI/netI 0.1077
_diffrn_reflns_limit_h_max 26
_diffrn_reflns_limit_h_min -30
_diffrn_reflns_limit_k_max 12
_diffrn_reflns_limit_k_min -12
_diffrn_reflns_limit_l_max 34
_diffrn_reflns_limit_l_min -34
_diffrn_reflns_number 21796
_diffrn_reflns_theta_full 22
_diffrn_reflns_theta_max 22
_diffrn_reflns_theta_min 3.77
_exptl_absorpt_coefficient_mu 0.112
_exptl_absorpt_correction_T_max 0.9944
_exptl_absorpt_correction_T_min 0.9779
_exptl_crystal_colour yellow
_exptl_crystal_density_diffrn 1.066
_exptl_crystal_density_method 'not measured'
_exptl_crystal_description prism
_exptl_crystal_F_000 4024
_exptl_crystal_size_max 0.2
_exptl_crystal_size_mid 0.1
_exptl_crystal_size_min 0.05
_refine_diff_density_max 0.516
_refine_diff_density_min -0.409
_refine_diff_density_rms 0.061
_refine_ls_extinction_method none
_refine_ls_goodness_of_fit_ref 1.042
_refine_ls_hydrogen_treatment mixed
_refine_ls_matrix_type full
_refine_ls_number_parameters 574
_refine_ls_number_reflns 7027
_refine_ls_number_restraints 28
_refine_ls_restrained_S_all 1.064
_refine_ls_R_factor_all 0.1212
_refine_ls_R_factor_gt 0.0717
_refine_ls_shift/su_max 0
_refine_ls_shift/su_mean 0
_refine_ls_structure_factor_coef Fsqd
_refine_ls_weighting_details 'calc w=1/[\s^2^(Fo^2^)+(0.0862P)^2^+18.3579P] where P=(Fo^2^+2Fc^2^)/3'
_refine_ls_weighting_scheme calc
_refine_ls_wR_factor_gt 0.1735
_refine_ls_wR_factor_ref 0.1986
_reflns_number_gt 4542
_reflns_number_total 7027
_reflns_threshold_expression >2sigma(I)
_cod_data_source_file b402409e.txt
_cod_data_source_block sep901
_cod_original_sg_symbol_H-M C2/c
_cod_database_code 7014165

loop_
_symmetry_equiv_pos_as_xyz
'x, y, z'
'-x, y, -z+1/2'
'x+1/2, y+1/2, z'
'-x+1/2, y+1/2, -z+1/2'
'-x, -y, -z'
'x, -y, z-1/2'
'-x+1/2, -y+1/2, -z'
'x+1/2, -y+1/2, z-1/2'

loop_
_atom_site_label
_atom_site_type_symbol
_atom_site_fract_x
_atom_site_fract_y
_atom_site_fract_z
_atom_site_U_iso_or_equiv
_atom_site_adp_type
_atom_site_occupancy
_atom_site_symmetry_multiplicity
_atom_site_calc_flag
_atom_site_refinement_flags
_atom_site_disorder_assembly
_atom_site_disorder_group
Li1 Li 0.1372(3) -0.0595(7) 0.2740(2) 0.051(2) Uani 1 1 d . . .
Li2 Li 0.0171(3) -0.0798(6) 0.1632(2) 0.047(2) Uani 1 1 d . . .
P1 P 0.06491(4) 0.03932(9) 0.07411(4) 0.0382(4) Uani 1 1 d . A 1
P2 P 0.00399(4) -0.27121(9) 0.43041(4) 0.0396(4) Uani 1 1 d . B 1
N1 N 0.13482(12) -0.0701(3) 0.21543(11) 0.0389(9) Uani 1 1 d . A 1
N2 N 0.11212(12) -0.0674(3) 0.32835(11) 0.0380(9) Uani 1 1 d . A 1
C1 C 0.06368(14) 0.0472(3) 0.12979(13) 0.0328(11) Uani 1 1 d . A 1
C2 C 0.09614(15) -0.0192(3) 0.15011(13) 0.0360(11) Uani 1 1 d . A 1
H2 H 0.1156 -0.0657 0.1344 0.043 Uiso 1 1 calc R A 1
C3 C 0.10148(15) -0.0204(3) 0.19331(13) 0.0339(11) Uani 1 1 d . A 1
C4 C 0.06507(15) 0.0380(3) 0.21423(14) 0.0362(11) Uani 1 1 d . A 1
H4 H 0.0636 0.033 0.2429 0.043 Uiso 1 1 calc R A 1
C5 C 0.03217(15) 0.1008(3) 0.19439(14) 0.0369(11) Uani 1 1 d . A 1
H5 H 0.0097 0.14 0.2098 0.044 Uiso 1 1 calc R A 1
C6 C 0.03104(15) 0.1081(3) 0.15202(14) 0.0369(11) Uani 1 1 d . A 1
H6 H 0.0088 0.1532 0.1387 0.044 Uiso 1 1 calc R A 1
C7 C 0.11064(16) 0.1383(3) 0.06125(14) 0.0386(12) Uani 1 1 d . A 1
C8 C 0.14424(18) 0.1749(4) 0.08826(17) 0.0585(15) Uani 1 1 d . A 1
H8 H 0.1423 0.1543 0.116 0.07 Uiso 1 1 calc R A 1
C9 C 0.1810(2) 0.2422(5) 0.0753(2) 0.0752(18) Uani 1 1 d . A 1
H9 H 0.2036 0.2673 0.0943 0.09 Uiso 1 1 calc R A 1
C10 C 0.1845(2) 0.2719(5) 0.03521(19) 0.0665(16) Uani 1 1 d . A 1
H10 H 0.2101 0.3152 0.0263 0.08 Uiso 1 1 calc R A 1
C11 C 0.1508(2) 0.2384(4) 0.00814(16) 0.0567(14) Uani 1 1 d . A 1
H11 H 0.1522 0.2617 -0.0193 0.068 Uiso 1 1 calc R A 1
C12 C 0.11475(17) 0.1711(4) 0.02062(15) 0.0478(13) Uani 1 1 d . A 1
H12 H 0.0924 0.1465 0.0014 0.057 Uiso 1 1 calc R A 1
C13 C 0.01197(16) 0.1139(3) 0.05886(13) 0.0366(11) Uani 1 1 d . A 1
C14 C 0.00713(16) 0.2263(4) 0.06128(14) 0.0425(12) Uani 1 1 d . A 1
H14 H 0.0322 0.2689 0.0717 0.051 Uiso 1 1 calc R A 1
C15 C -0.03339(17) 0.2775(4) 0.04885(15) 0.0481(13) Uani 1 1 d . A 1
H15 H -0.0363 0.3545 0.051 0.058 Uiso 1 1 calc R A 1
C16 C -0.06970(17) 0.2165(4) 0.03327(14) 0.0487(13) Uani 1 1 d . A 1
H16 H -0.0977 0.2517 0.0247 0.058 Uiso 1 1 calc R A 1
C17 C -0.06562(17) 0.1055(4) 0.03004(14) 0.0471(13) Uani 1 1 d . A 1
H17 H -0.0906 0.0638 0.019 0.057 Uiso 1 1 calc R A 1
C18 C -0.02480(16) 0.0534(4) 0.04298(13) 0.0408(12) Uani 1 1 d . A 1
H18 H -0.0222 -0.0237 0.0409 0.049 Uiso 1 1 calc R A 1
C19 C 0.17164(15) -0.1321(4) 0.19355(14) 0.0438(12) Uani 1 1 d . A 1
H19 H 0.1611 -0.1339 0.1646 0.053 Uiso 1 1 calc R A 1
C20 C 0.21924(16) -0.0669(4) 0.19316(15) 0.0485(13) Uani 1 1 d . A 1
C21 C 0.2471(2) -0.0745(5) 0.23287(19) 0.0832(19) Uani 1 1 d . A 1
H21A H 0.2546 -0.1511 0.2385 0.125 Uiso 1 1 calc R A 1
H21B H 0.2284 -0.0446 0.2551 0.125 Uiso 1 1 calc R A 1
H21C H 0.2762 -0.0326 0.2303 0.125 Uiso 1 1 calc R A 1
C22 C 0.2511(2) -0.1054(6) 0.1588(2) 0.092(2) Uani 1 1 d . A 1
H22A H 0.2585 -0.1829 0.1625 0.138 Uiso 1 1 calc R A 1
H22B H 0.2802 -0.0628 0.1591 0.138 Uiso 1 1 calc R A 1
H22C H 0.2352 -0.095 0.1328 0.138 Uiso 1 1 calc R A 1
C23 C 0.20911(19) 0.0538(5) 0.18576(19) 0.0774(19) Uani 1 1 d . A 1
H23A H 0.1911 0.062 0.1607 0.116 Uiso 1 1 calc R A 1
H23B H 0.2387 0.0938 0.1833 0.116 Uiso 1 1 calc R A 1
H23C H 0.1911 0.0832 0.2085 0.116 Uiso 1 1 calc R A 1
C24 C 0.16894(16) -0.2534(4) 0.20845(15) 0.0478(13) Uani 1 1 d . A 1
C25 C 0.2062(2) -0.3261(5) 0.18878(18) 0.0738(17) Uani 1 1 d . A 1
H25A H 0.2373 -0.3002 0.1966 0.111 Uiso 1 1 calc R A 1
H25B H 0.2029 -0.3229 0.1592 0.111 Uiso 1 1 calc R A 1
H25C H 0.202 -0.4016 0.198 0.111 Uiso 1 1 calc R A 1
C26 C 0.17215(19) -0.2682(4) 0.25495(16) 0.0596(15) Uani 1 1 d . A 1
H26A H 0.1486 -0.2223 0.2681 0.089 Uiso 1 1 calc R A 1
H26B H 0.2034 -0.2469 0.2643 0.089 Uiso 1 1 calc R A 1
H26C H 0.1665 -0.345 0.2619 0.089 Uiso 1 1 calc R A 1
C27 C 0.12080(17) -0.2972(4) 0.19545(17) 0.0599(15) Uani 1 1 d . A 1
H27A H 0.0962 -0.2527 0.2079 0.09 Uiso 1 1 calc R A 1
H27B H 0.1175 -0.3732 0.2043 0.09 Uiso 1 1 calc R A 1
H27C H 0.118 -0.2935 0.1659 0.09 Uiso 1 1 calc R A 1
C28 C 0.01587(15) -0.2281(3) 0.37828(13) 0.0354(11) Uani 1 1 d . . 1
C29 C 0.05250(15) -0.1528(3) 0.37398(13) 0.0376(11) Uani 1 1 d . A 1
H29 H 0.0642 -0.1177 0.3976 0.045 Uiso 1 1 calc R A 1
C30 C 0.07346(16) -0.1261(3) 0.33527(14) 0.0364(11) Uani 1 1 d . A 1
C31 C 0.04756(15) -0.1707(3) 0.30140(13) 0.0376(11) Uani 1 1 d . . 1
H31 H 0.0568 -0.1505 0.2748 0.045 Uiso 1 1 calc R . 1
C32 C 0.01025(16) -0.2409(3) 0.30566(14) 0.0399(12) Uani 1 1 d . . 1
H32 H -0.0045 -0.2694 0.2821 0.048 Uiso 1 1 calc R . 1
C33 C -0.00636(15) -0.2712(3) 0.34384(14) 0.0390(12) Uani 1 1 d . . 1
H33 H -0.0321 -0.3199 0.3464 0.047 Uiso 1 1 calc R . 1
C34 C 0.04976(16) -0.3750(4) 0.43515(14) 0.0406(12) Uani 1 1 d . B 1
C35 C 0.07762(19) -0.4123(4) 0.40362(17) 0.0619(15) Uani 1 1 d . B 1
H35 H 0.0714 -0.3882 0.3768 0.074 Uiso 1 1 calc R B 1
C36 C 0.1141(2) -0.4837(5) 0.4105(2) 0.0754(18) Uani 1 1 d . B 1
H36 H 0.1327 -0.5079 0.3884 0.09 Uiso 1 1 calc R B 1
C37 C 0.12388(19) -0.5201(4) 0.4488(2) 0.0703(18) Uani 1 1 d . B 1
H37 H 0.1495 -0.5681 0.4534 0.084 Uiso 1 1 calc R B 1
C38 C 0.0965(2) -0.4866(4) 0.48054(19) 0.0641(16) Uani 1 1 d . B 1
H38 H 0.1024 -0.5134 0.5071 0.077 Uiso 1 1 calc R B 1
C39 C 0.06009(19) -0.4139(4) 0.47397(16) 0.0538(14) Uani 1 1 d . B 1
H39 H 0.0418 -0.3901 0.4963 0.065 Uiso 1 1 calc R B 1
C40 C -0.04958(16) -0.3522(4) 0.42330(13) 0.0413(12) Uani 1 1 d . B 1
C41 C -0.05039(18) -0.4625(4) 0.41317(16) 0.0536(14) Uani 1 1 d . B 1
H41 H -0.0218 -0.5015 0.4105 0.064 Uiso 1 1 calc R B 1
C42 C -0.0927(2) -0.5158(4) 0.40691(17) 0.0641(16) Uani 1 1 d . B 1
H42 H -0.093 -0.5911 0.3999 0.077 Uiso 1 1 calc R B 1
C43 C -0.1344(2) -0.4594(5) 0.41086(17) 0.0622(15) Uani 1 1 d . B 1
H43 H -0.1634 -0.4957 0.4066 0.075 Uiso 1 1 calc R B 1
C44 C -0.13369(18) -0.3517(5) 0.42088(16) 0.0581(15) Uani 1 1 d . B 1
H44 H -0.1623 -0.3128 0.4232 0.07 Uiso 1 1 calc R B 1
C45 C -0.09186(17) -0.2981(4) 0.42769(14) 0.0480(13) Uani 1 1 d . B 1
H45 H -0.0921 -0.2233 0.4355 0.058 Uiso 1 1 calc R B 1
C46 C 0.13620(15) -0.0152(4) 0.36266(14) 0.0410(12) Uani 1 1 d . A 1
H46 H 0.1137 -0.0191 0.3858 0.049 Uiso 1 1 calc R A 1
C47 C 0.18058(17) -0.0844(4) 0.37670(15) 0.0509(13) Uani 1 1 d . A 1
C48 C 0.22240(17) -0.0725(5) 0.34828(17) 0.0646(16) Uani 1 1 d . A 1
H48A H 0.2128 -0.0904 0.3205 0.097 Uiso 1 1 calc R A 1
H48B H 0.2474 -0.1223 0.3569 0.097 Uiso 1 1 calc R A 1
H48C H 0.2339 0.0029 0.3492 0.097 Uiso 1 1 calc R A 1
C49 C 0.1955(2) -0.0555(5) 0.41987(16) 0.0700(16) Uani 1 1 d . A 1
H49A H 0.1686 -0.0624 0.4381 0.105 Uiso 1 1 calc R A 1
H49B H 0.2071 0.0199 0.4205 0.105 Uiso 1 1 calc R A 1
H49C H 0.2204 -0.1052 0.4287 0.105 Uiso 1 1 calc R A 1
C50 C 0.16698(17) -0.2060(4) 0.37747(16) 0.0596(15) Uani 1 1 d . A 1
H50A H 0.1403 -0.2165 0.3957 0.089 Uiso 1 1 calc R A 1
H50B H 0.1936 -0.2494 0.3871 0.089 Uiso 1 1 calc R A 1
H50C H 0.1583 -0.2296 0.3501 0.089 Uiso 1 1 calc R A 1
C51 C 0.14122(16) 0.1081(4) 0.35275(14) 0.0446(12) Uani 1 1 d . A 1
C52 C 0.16076(17) 0.1307(4) 0.31006(14) 0.0502(13) Uani 1 1 d . A 1
H52A H 0.1928 0.1025 0.3082 0.075 Uiso 1 1 calc R A 1
H52B H 0.1609 0.2095 0.305 0.075 Uiso 1 1 calc R A 1
H52C H 0.1411 0.0944 0.2898 0.075 Uiso 1 1 calc R A 1
C53 C 0.09125(16) 0.1559(4) 0.35381(16) 0.0527(14) Uani 1 1 d . A 1
H53A H 0.0775 0.1436 0.3806 0.079 Uiso 1 1 calc R A 1
H53B H 0.072 0.12 0.3332 0.079 Uiso 1 1 calc R A 1
H53C H 0.0925 0.2345 0.3483 0.079 Uiso 1 1 calc R A 1
C54 C 0.16979(18) 0.1731(4) 0.38416(16) 0.0592(15) Uani 1 1 d . A 1
H54A H 0.1572 0.1596 0.4113 0.089 Uiso 1 1 calc R A 1
H54B H 0.1677 0.2513 0.378 0.089 Uiso 1 1 calc R A 1
H54C H 0.2026 0.1499 0.3832 0.089 Uiso 1 1 calc R A 1
C55 C 0.1366(4) 0.3221(10) 0.1953(4) 0.174(4) Uiso 1 1 d D C 2
C56 C 0.1148(6) 0.3750(14) 0.2262(5) 0.263(7) Uiso 1 1 d D C 2
C57 C 0.0851(5) 0.3842(12) 0.2566(5) 0.224(6) Uiso 1 1 d D C 2
C58 C 0.0713(6) 0.4665(15) 0.2869(5) 0.273(8) Uiso 1 1 d D C 2
C59 C 0.0341(4) 0.4305(9) 0.3121(4) 0.176(4) Uiso 1 1 d D C 2
C60 C 0.25 0.25 0.5 0.207(7) Uiso 1 2 d SD . 2
C62 C 0.2150(6) 0.0797(13) 0.5311(5) 0.247(7) Uiso 1 1 d D D 2
C61A C 0.2185(10) 0.168(2) 0.5065(10) 0.257(15) Uiso 0.5 1 d PD D 2
C61B C 0.2473(9) 0.1560(15) 0.5220(8) 0.189(10) Uiso 0.5 1 d PD D 2
M1 C 0.0649 0.0424 0.1723 0.01 Uiso 0 1 d P A 3
M2 C 0.0322 -0.1983 0.3397 0.01 Uiso 0 1 d P . 3

loop_
_atom_site_aniso_label
_atom_site_aniso_U_11
_atom_site_aniso_U_22
_atom_site_aniso_U_33
_atom_site_aniso_U_23
_atom_site_aniso_U_13
_atom_site_aniso_U_12
Li1 0.034(5) 0.078(6) 0.041(5) 0.002(4) 0.004(4) -0.002(4)
Li2 0.043(5) 0.047(5) 0.052(5) 0.000(4) 0.012(4) 0.002(4)
P1 0.0379(8) 0.0422(7) 0.0346(8) -0.0010(5) 0.0010(6) 0.0031(6)
P2 0.0397(8) 0.0433(7) 0.0358(8) 0.0038(6) 0.0079(6) -0.0028(6)
N1 0.028(2) 0.055(2) 0.033(2) 0.0026(18) 0.0031(18) 0.0082(19)
N2 0.028(2) 0.053(2) 0.034(2) 0.0035(18) 0.0037(18) -0.0035(19)
C1 0.027(3) 0.036(2) 0.035(3) 0.002(2) 0.002(2) 0.001(2)
C2 0.031(3) 0.041(3) 0.036(3) -0.002(2) 0.004(2) 0.003(2)
C3 0.028(3) 0.042(3) 0.031(3) -0.001(2) 0.006(2) -0.002(2)
C4 0.032(3) 0.042(3) 0.035(3) -0.002(2) 0.005(2) -0.002(2)
C5 0.030(3) 0.037(3) 0.043(3) -0.003(2) 0.007(2) 0.005(2)
C6 0.031(3) 0.041(3) 0.039(3) 0.000(2) 0.001(2) 0.002(2)
C7 0.039(3) 0.040(3) 0.037(3) 0.000(2) -0.001(2) 0.007(2)
C8 0.053(4) 0.073(4) 0.050(3) 0.010(3) -0.002(3) -0.013(3)
C9 0.060(4) 0.085(4) 0.080(5) 0.007(4) -0.011(3) -0.030(3)
C10 0.055(4) 0.075(4) 0.069(5) 0.009(3) 0.013(3) -0.011(3)
C11 0.067(4) 0.057(3) 0.046(3) 0.007(3) 0.014(3) 0.003(3)
C12 0.050(3) 0.049(3) 0.044(3) -0.002(2) 0.005(3) -0.003(3)
C13 0.037(3) 0.043(3) 0.030(3) -0.001(2) 0.005(2) 0.001(2)
C14 0.038(3) 0.043(3) 0.046(3) 0.005(2) -0.006(2) 0.002(2)
C15 0.047(3) 0.049(3) 0.048(3) 0.002(2) -0.002(3) 0.004(3)
C16 0.043(3) 0.063(4) 0.040(3) 0.004(3) -0.002(2) 0.015(3)
C17 0.035(3) 0.066(4) 0.040(3) -0.003(2) 0.000(2) -0.003(3)
C18 0.045(3) 0.046(3) 0.031(3) -0.002(2) 0.005(2) 0.000(3)
C19 0.036(3) 0.061(3) 0.035(3) 0.001(2) 0.001(2) 0.014(2)
C20 0.032(3) 0.069(3) 0.044(3) 0.010(3) 0.005(2) 0.007(3)
C21 0.055(4) 0.116(5) 0.079(5) 0.017(4) -0.013(3) -0.027(4)
C22 0.078(5) 0.115(5) 0.083(5) 0.000(4) 0.041(4) 0.010(4)
C23 0.052(4) 0.078(4) 0.103(5) 0.027(4) 0.012(3) -0.001(3)
C24 0.040(3) 0.056(3) 0.047(3) -0.008(2) -0.005(2) 0.013(2)
C25 0.066(4) 0.072(4) 0.084(5) -0.009(3) 0.005(3) 0.023(3)
C26 0.060(4) 0.057(3) 0.062(4) 0.009(3) -0.005(3) 0.005(3)
C27 0.050(3) 0.061(3) 0.069(4) -0.005(3) -0.004(3) 0.006(3)
C28 0.035(3) 0.038(3) 0.033(3) 0.004(2) 0.004(2) 0.003(2)
C29 0.036(3) 0.043(3) 0.034(3) 0.003(2) 0.003(2) 0.001(2)
C30 0.032(3) 0.040(3) 0.038(3) 0.002(2) 0.002(2) 0.005(2)
C31 0.036(3) 0.046(3) 0.030(3) 0.008(2) 0.005(2) 0.004(2)
C32 0.043(3) 0.044(3) 0.033(3) -0.001(2) 0.003(2) -0.001(2)
C33 0.029(3) 0.044(3) 0.044(3) 0.003(2) -0.001(2) -0.002(2)
C34 0.036(3) 0.047(3) 0.039(3) 0.004(2) 0.000(2) -0.006(2)
C35 0.059(4) 0.068(4) 0.059(4) 0.019(3) 0.014(3) 0.018(3)
C36 0.065(4) 0.070(4) 0.091(5) 0.025(4) 0.030(4) 0.017(3)
C37 0.037(3) 0.051(3) 0.122(6) 0.019(4) -0.016(4) 0.002(3)
C38 0.067(4) 0.054(3) 0.071(4) 0.011(3) -0.020(4) -0.002(3)
C39 0.067(4) 0.047(3) 0.048(4) 0.002(3) -0.008(3) -0.009(3)
C40 0.039(3) 0.047(3) 0.038(3) 0.007(2) 0.007(2) -0.002(2)
C41 0.048(3) 0.049(3) 0.064(4) 0.005(3) 0.002(3) -0.006(3)
C42 0.064(4) 0.051(3) 0.077(4) 0.006(3) -0.009(3) -0.017(3)
C43 0.046(4) 0.069(4) 0.071(4) 0.019(3) -0.004(3) -0.010(3)
C44 0.039(3) 0.073(4) 0.062(4) 0.017(3) 0.001(3) 0.003(3)
C45 0.045(3) 0.054(3) 0.044(3) 0.007(2) 0.009(3) 0.000(3)
C46 0.035(3) 0.055(3) 0.033(3) 0.006(2) 0.006(2) -0.009(2)
C47 0.040(3) 0.065(3) 0.049(3) 0.015(3) -0.004(3) -0.003(3)
C48 0.037(3) 0.090(4) 0.067(4) 0.024(3) 0.007(3) 0.008(3)
C49 0.067(4) 0.096(4) 0.047(4) 0.014(3) -0.012(3) -0.007(3)
C50 0.045(3) 0.069(4) 0.065(4) 0.016(3) -0.002(3) 0.009(3)
C51 0.037(3) 0.055(3) 0.042(3) 0.004(2) 0.006(2) -0.008(2)
C52 0.042(3) 0.056(3) 0.052(3) 0.009(2) 0.005(3) -0.007(2)
C53 0.039(3) 0.060(3) 0.060(4) 0.001(3) 0.001(3) -0.001(2)
C54 0.047(3) 0.069(4) 0.061(4) -0.004(3) 0.000(3) -0.018(3)

loop_
_atom_type_symbol
_atom_type_description
_atom_type_scat_dispersion_real
_atom_type_scat_dispersion_imag
_atom_type_scat_source
C C 0.0033 0.0016 'International Tables Vol C Tables 4.2.6.8 and 6.1.1.4'
H H 0 0 'International Tables Vol C Tables 4.2.6.8 and 6.1.1.4'
Li Li -0.0003 0.0001 'International Tables Vol C Tables 4.2.6.8 and 6.1.1.4'
N N 0.0061 0.0033 'International Tables Vol C Tables 4.2.6.8 and 6.1.1.4'
P P 0.1023 0.0942 'International Tables Vol C Tables 4.2.6.8 and 6.1.1.4'

loop_
_geom_angle_atom_site_label_1
_geom_angle_atom_site_label_2
_geom_angle_atom_site_label_3
_geom_angle
_geom_angle_site_symmetry_1
_geom_angle_site_symmetry_3
_geom_angle_publ_flag
N2 Li1 N1 155.2(5) . . ?
M1 Li2 C1 36.77(16) . . ?
C7 P1 C13 101.3(2) . . ?
C7 P1 C1 102.2(2) . . ?
C13 P1 C1 103.33(19) . . ?
C34 P2 C28 98.4(2) . . ?
C34 P2 C40 103.4(2) . . ?
C28 P2 C40 101.0(2) . . ?
C3 N1 C19 118.0(4) . . ?
C3 N1 Li1 122.4(4) . . ?
C19 N1 Li1 119.6(4) . . ?
C30 N2 C46 119.2(4) . . ?
C30 N2 Li1 119.5(4) . . ?
C46 N2 Li1 121.2(4) . . ?
C6 C1 C2 119.9(4) . . ?
C6 C1 P1 124.3(3) . . ?
C2 C1 P1 115.7(3) . . ?
C6 C1 Li2 74.1(3) . . ?
C2 C1 Li2 76.4(3) . . ?
P1 C1 Li2 116.7(3) . . ?
C1 C2 C3 123.4(4) . . ?
C1 C2 Li2 69.2(3) . . ?
C3 C2 Li2 85.3(3) . . ?
N1 C3 C2 128.2(4) . . ?
N1 C3 C4 118.5(4) . . ?
C2 C3 C4 113.3(4) . . ?
C5 C4 C3 122.8(4) . . ?
C4 C5 C6 121.6(4) . . ?
C5 C6 C1 118.2(4) . . ?
C5 C6 Li2 77.6(3) . . ?
C1 C6 Li2 71.1(3) . . ?
C8 C7 C12 117.6(4) . . ?
C8 C7 P1 124.0(4) . . ?
C12 C7 P1 118.1(4) . . ?
C7 C8 C9 120.9(5) . . ?
C10 C9 C8 120.2(5) . . ?
C9 C10 C11 119.5(5) . . ?
C10 C11 C12 120.4(5) . . ?
C11 C12 C7 121.2(5) . . ?
C14 C13 C18 118.4(4) . . ?
C14 C13 P1 124.1(4) . . ?
C18 C13 P1 117.5(3) . . ?
C15 C14 C13 121.2(4) . . ?
C16 C15 C14 119.8(4) . . ?
C17 C16 C15 120.2(5) . . ?
C16 C17 C18 120.1(5) . . ?
C13 C18 C17 120.3(4) . . ?
N1 C19 C24 107.3(4) . . ?
N1 C19 C20 110.9(4) . . ?
C24 C19 C20 121.7(4) . . ?
C23 C20 C22 107.0(5) . . ?
C23 C20 C21 107.0(5) . . ?
C22 C20 C21 107.7(5) . . ?
C23 C20 C19 109.1(4) . . ?
C22 C20 C19 111.4(4) . . ?
C21 C20 C19 114.2(4) . . ?
C25 C24 C27 107.5(4) . . ?
C25 C24 C26 108.2(4) . . ?
C27 C24 C26 106.7(4) . . ?
C25 C24 C19 112.5(4) . . ?
C27 C24 C19 106.7(4) . . ?
C26 C24 C19 114.8(4) . . ?
C29 C28 C33 120.2(4) . . ?
C29 C28 P2 115.1(3) . . ?
C33 C28 P2 124.6(3) . . ?
C29 C28 Li2 75.2(3) . 2 ?
C33 C28 Li2 69.8(3) . 2 ?
P2 C28 Li2 131.6(3) . 2 ?
C28 C29 C30 123.2(4) . . ?
N2 C30 C31 119.5(4) . . ?
N2 C30 C29 127.9(4) . . ?
C31 C30 C29 112.5(4) . . ?
C32 C31 C30 123.5(4) . . ?
C32 C31 Li2 69.5(3) . 2 ?
C30 C31 Li2 81.1(3) . 2 ?
C31 C32 C33 121.5(4) . . ?
C31 C32 Li2 77.3(3) . 2 ?
C33 C32 Li2 73.5(3) . 2 ?
C32 C33 C28 118.4(4) . . ?
C32 C33 Li2 72.2(3) . 2 ?
C28 C33 Li2 76.5(3) . 2 ?
C35 C34 C39 117.0(5) . . ?
C35 C34 P2 125.1(4) . . ?
C39 C34 P2 117.7(4) . . ?
C36 C35 C34 121.3(5) . . ?
C37 C36 C35 120.8(6) . . ?
C36 C37 C38 119.4(5) . . ?
C37 C38 C39 120.2(5) . . ?
C38 C39 C34 121.3(5) . . ?
C45 C40 C41 118.3(4) . . ?
C45 C40 P2 117.1(4) . . ?
C41 C40 P2 124.6(4) . . ?
C42 C41 C40 120.4(5) . . ?
C43 C42 C41 120.1(5) . . ?
C44 C43 C42 119.6(5) . . ?
C43 C44 C45 120.9(5) . . ?
C44 C45 C40 120.7(5) . . ?
N2 C46 C51 107.7(4) . . ?
N2 C46 C47 111.4(4) . . ?
C51 C46 C47 120.3(4) . . ?
C48 C47 C49 109.4(4) . . ?
C48 C47 C50 107.5(4) . . ?
C49 C47 C50 106.2(4) . . ?
C48 C47 C46 113.2(4) . . ?
C49 C47 C46 111.6(4) . . ?
C50 C47 C46 108.5(4) . . ?
C54 C51 C52 109.3(4) . . ?
C54 C51 C53 106.1(4) . . ?
C52 C51 C53 106.8(4) . . ?
C54 C51 C46 114.2(4) . . ?
C52 C51 C46 113.6(4) . . ?
C53 C51 C46 106.2(4) . . ?
C57 C56 C55 154.9(19) . . ?
C56 C57 C58 138.2(18) . . ?
C59 C58 C57 112.7(16) . . ?
C61A C60 C61A 180(3) . 7_556 ?
C61A C60 C61B 42.1(17) . . ?
C61A C60 C61B 137.9(17) 7_556 . ?
C61A C60 C61B 137.9(17) . 7_556 ?
C61A C60 C61B 42.1(17) 7_556 7_556 ?
C61B C60 C61B 180.0(18) . 7_556 ?
C61B C62 C61A 42.4(17) . . ?
C61B C61A C62 68.2(14) . . ?
C61B C61A C60 69.0(14) . . ?
C62 C61A C60 137(2) . . ?
C61A C61B C62 69.4(13) . . ?
C61A C61B C60 68.9(13) . . ?
C62 C61B C60 138(2) . . ?

loop_
_geom_bond_atom_site_label_1
_geom_bond_atom_site_label_2
_geom_bond_distance
_geom_bond_site_symmetry_2
_geom_bond_publ_flag
Li1 N2 1.936(8) . ?
Li1 N1 1.937(9) . ?
Li2 M1 2.049(8) . ?
Li2 C1 2.325(9) . ?
P1 C7 1.833(5) . ?
P1 C13 1.837(5) . ?
P1 C1 1.840(4) . ?
P2 C34 1.830(5) . ?
P2 C28 1.832(4) . ?
P2 C40 1.839(5) . ?
N1 C3 1.345(5) . ?
N1 C19 1.486(5) . ?
N2 C30 1.338(5) . ?
N2 C46 1.470(6) . ?
C1 C6 1.403(6) . ?
C1 C2 1.403(6) . ?
C2 C3 1.433(6) . ?
C3 C4 1.440(6) . ?
C4 C5 1.379(6) . ?
C5 C6 1.401(6) . ?
C7 C8 1.384(7) . ?
C7 C12 1.405(6) . ?
C8 C9 1.403(7) . ?
C9 C10 1.377(8) . ?
C10 C11 1.377(7) . ?
C11 C12 1.382(7) . ?
C13 C14 1.386(6) . ?
C13 C18 1.387(6) . ?
C14 C15 1.379(6) . ?
C15 C16 1.377(6) . ?
C16 C17 1.369(6) . ?
C17 C18 1.396(6) . ?
C19 C24 1.567(7) . ?
C19 C20 1.577(6) . ?
C20 C23 1.526(7) . ?
C20 C22 1.530(7) . ?
C20 C21 1.535(7) . ?
C24 C25 1.532(7) . ?
C24 C27 1.537(7) . ?
C24 C26 1.548(7) . ?
C28 C29 1.402(6) . ?
C28 C33 1.404(6) . ?
C28 Li2 2.460(9) 2 ?
C29 C30 1.449(6) . ?
C30 C31 1.447(6) . ?
C31 C32 1.377(6) . ?
C31 Li2 2.456(9) 2 ?
C32 C33 1.397(6) . ?
C32 Li2 2.359(9) 2 ?
C33 Li2 2.375(9) 2 ?
C34 C35 1.389(7) . ?
C34 C39 1.398(6) . ?
C35 C36 1.379(7) . ?
C36 C37 1.369(8) . ?
C37 C38 1.370(8) . ?
C38 C39 1.385(7) . ?
C40 C45 1.386(6) . ?
C40 C41 1.391(6) . ?
C41 C42 1.391(7) . ?
C42 C43 1.384(7) . ?
C43 C44 1.360(7) . ?
C44 C45 1.382(7) . ?
C46 C51 1.552(6) . ?
C46 C47 1.594(6) . ?
C47 C48 1.527(7) . ?
C47 C49 1.528(7) . ?
C47 C50 1.539(7) . ?
C51 C54 1.540(7) . ?
C51 C52 1.541(6) . ?
C51 C53 1.544(6) . ?
C55 C56 1.360(12) . ?
C56 C57 1.321(12) . ?
C57 C58 1.473(13) . ?
C58 C59 1.424(12) . ?
C60 C61A 1.362(15) . ?
C60 C61A 1.362(15) 7_556 ?
C60 C61B 1.363(14) . ?
C60 C61B 1.363(14) 7_556 ?
C62 C61B 1.348(14) . ?
C62 C61A 1.359(14) . ?
C61A C61B 0.98(4) . ?
M2 Li2 2.025(8) 2 ?
